data_2238339
loop_
_publ_author_name
'Choi, Hong Dae'
'Seo, Pil Ja'
'Lee, Uk'

_publ_section_title
;
 5-Chloro-3-ethylsulfinyl-2-(3-fluorophenyl)-1-benzofuran
;
_journal_coeditor_code FJ2636
_journal_issue 8
_journal_name_full 'Acta Crystallographica Section E'
_journal_page_first o1210
_journal_paper_doi 10.1107/S1600536813018151
_journal_volume 69
_journal_year 2013
_chemical_formula_iupac 'C16 H12 Cl F O2 S'
_chemical_formula_moiety 'C16 H12 Cl F O2 S'
_chemical_formula_sum 'C16 H12 Cl F O2 S'
_chemical_formula_weight 322.77
_chemical_melting_point_gt 390
_chemical_melting_point_lt 391
_chemical_name_systematic
;
5-Chloro-3-ethylsulfinyl-2-(3-fluorophenyl)-1-benzofuran
;
_space_group_IT_number 2
_symmetry_cell_setting triclinic
_symmetry_space_group_name_Hall '-P 1'
_symmetry_space_group_name_H-M 'P -1'
_atom_sites_solution_hydrogens difmap
_atom_sites_solution_primary direct
_atom_sites_solution_secondary difmap
_audit_creation_method 'form.cif (version 2.0)'
_cell_angle_alpha 98.739(2)
_cell_angle_beta 93.733(3)
_cell_angle_gamma 98.627(2)
_cell_formula_units_Z 4
_cell_length_a 9.5538(5)
_cell_length_b 11.2638(5)
_cell_length_c 13.4079(6)
_cell_measurement_reflns_used 7946
_cell_measurement_temperature 173(2)
_cell_measurement_theta_max 27.48
_cell_measurement_theta_min 2.54
_cell_volume 1404.25(12)
_computing_cell_refinement '<i>SAINT</i> (Bruker, 2009)'
_computing_data_collection '<i>APEX2</i> (Bruker, 2009)'
_computing_data_reduction '<i>SAINT</i> (Bruker, 2009)'
_computing_molecular_graphics
;
<i>ORTEP-3 for Windows</i> (Farrugia, 2012) and
<i>DIAMOND</i> (Brandenburg,
1998)
;
_computing_publication_material '<i>SHELXL97</i> (Sheldrick, 2008)'
_computing_structure_refinement '<i>SHELXL97</i> (Sheldrick, 2008)'
_computing_structure_solution '<i>SHELXS97</i> (Sheldrick, 2008)'
_diffrn_ambient_temperature 173(2)
_diffrn_detector_area_resol_mean 10.0
_diffrn_measured_fraction_theta_full 0.996
_diffrn_measured_fraction_theta_max 0.996
_diffrn_measurement_device_type 'Bruker SMART APEXII CCD'
_diffrn_measurement_method '\f and \w scans'
_diffrn_radiation_monochromator 'graphite multilayer'
_diffrn_radiation_source 'rotating anode'
_diffrn_radiation_type MoK\a
_diffrn_radiation_wavelength 0.71073
_diffrn_reflns_av_R_equivalents 0.0388
_diffrn_reflns_av_sigmaI/netI 0.0396
_diffrn_reflns_limit_h_max 12
_diffrn_reflns_limit_h_min -12
_diffrn_reflns_limit_k_max 14
_diffrn_reflns_limit_k_min -14
_diffrn_reflns_limit_l_max 17
_diffrn_reflns_limit_l_min -17
_diffrn_reflns_number 24991
_diffrn_reflns_theta_full 27.54
_diffrn_reflns_theta_max 27.54
_diffrn_reflns_theta_min 1.54
_diffrn_standards_number 0
_exptl_absorpt_coefficient_mu 0.432
_exptl_absorpt_correction_T_max 0.7456
_exptl_absorpt_correction_T_min 0.6246
_exptl_absorpt_correction_type multi-scan
_exptl_absorpt_process_details '(<i>SADABS</i>; Bruker, 2009)'
_exptl_crystal_colour colourless
_exptl_crystal_density_diffrn 1.527
_exptl_crystal_density_method 'not measured'
_exptl_crystal_description block
_exptl_crystal_F_000 664
_exptl_crystal_size_max 0.39
_exptl_crystal_size_mid 0.298
_exptl_crystal_size_min 0.128
_refine_diff_density_max 0.351
_refine_diff_density_min -0.383
_refine_ls_extinction_method none
_refine_ls_goodness_of_fit_ref 1.061
_refine_ls_hydrogen_treatment constr
_refine_ls_matrix_type full
_refine_ls_number_parameters 390
_refine_ls_number_reflns 6456
_refine_ls_number_restraints 16
_refine_ls_restrained_S_all 1.064
_refine_ls_R_factor_all 0.0526
_refine_ls_R_factor_gt 0.0376
_refine_ls_shift/su_max 0.000
_refine_ls_shift/su_mean 0.000
_refine_ls_structure_factor_coef Fsqd
_refine_ls_weighting_details 'calc w=1/[\s^2^(Fo^2^)+(0.0489P)^2^+0.2168P] where P=(Fo^2^+2Fc^2^)/3'
_refine_ls_weighting_scheme calc
_refine_ls_wR_factor_gt 0.0940
_refine_ls_wR_factor_ref 0.1021
_reflns_number_gt 5012
_reflns_number_total 6456
_reflns_threshold_expression I>2\s(I)
_cod_data_source_file fj2636.cif
_cod_data_source_block I
_cod_database_code 2238339
_cod_database_fobs_code 2238339

loop_
_symmetry_equiv_pos_as_xyz
'x, y, z'
'-x, -y, -z'

loop_
_atom_site_type_symbol
_atom_site_label
_atom_site_fract_x
_atom_site_fract_y
_atom_site_fract_z
_atom_site_U_iso_or_equiv
_atom_site_adp_type
_atom_site_calc_flag
_atom_site_refinement_flags
_atom_site_occupancy
_atom_site_symmetry_multiplicity
_atom_site_disorder_assembly
_atom_site_disorder_group
Cl Cl1 -0.13450(5) -0.12001(5) 0.30389(4) 0.04416(14) Uani d . 1 2 . .
S S1 0.38869(4) 0.27480(4) 0.39795(3) 0.02455(11) Uani d . 1 2 . .
O O1 0.17196(11) 0.27468(11) 0.13349(7) 0.0289(3) Uani d . 1 2 . .
O O2 0.35241(13) 0.16152(11) 0.44212(9) 0.0352(3) Uani d . 1 2 . .
C C1 0.26850(16) 0.25654(15) 0.28734(11) 0.0233(3) Uani d . 1 2 . .
C C2 0.14620(16) 0.16187(15) 0.26000(11) 0.0242(3) Uani d . 1 2 . .
C C3 0.07727(16) 0.06820(15) 0.30474(12) 0.0275(4) Uani d . 1 2 . .
H H3 0.1102 0.0547 0.3698 0.033 Uiso calc R 1 2 . .
C C4 -0.04107(17) -0.00427(16) 0.25041(12) 0.0306(4) Uani d . 1 2 . .
C C5 -0.09163(18) 0.01253(17) 0.15403(13) 0.0347(4) Uani d . 1 2 . .
H H5 -0.1726 -0.0404 0.1191 0.042 Uiso calc R 1 2 . .
C C6 -0.02470(18) 0.10514(17) 0.10986(12) 0.0329(4) Uani d . 1 2 . .
H H6 -0.0576 0.1185 0.0447 0.039 Uiso calc R 1 2 . .
C C7 0.09267(17) 0.17788(16) 0.16478(11) 0.0271(4) Uani d . 1 2 . .
C C8 0.28051(16) 0.32102(15) 0.20894(11) 0.0253(4) Uani d . 1 2 . .
C C9 0.37654(16) 0.42621(16) 0.18878(11) 0.0248(3) Uani d . 1 2 B .
C C10 0.50720(17) 0.46966(17) 0.24506(11) 0.0310(4) Uani d . 1 2 . .
H H10 0.5374 0.4289 0.2976 0.037 Uiso calc R 1 2 A 1
C C11A 0.59270(18) 0.57172(17) 0.22454(12) 0.0331(4) Uani d P 0.9214(19) 2 B 1
H H11 0.6811 0.6004 0.2637 0.040 Uiso calc PR 0.9214(19) 2 B 1
C C11B 0.59270(18) 0.57172(17) 0.22454(12) 0.0331(4) Uani d PD 0.08 2 B 2
F F1B 0.7030(8) 0.6258(10) 0.2897(7) 0.030(3) Uiso d PD 0.0786(19) 2 B 2
C C12 0.55272(18) 0.63305(17) 0.14834(12) 0.0338(4) Uani d . 1 2 . .
H H12 0.6115 0.7034 0.1345 0.041 Uiso calc R 1 2 B 1
C C13A 0.42413(19) 0.58787(17) 0.09344(12) 0.0348(4) Uani d PD 0.9214(19) 2 B 1
F F1A 0.37983(13) 0.64640(12) 0.01946(9) 0.0534(4) Uani d PDU 0.9214(19) 2 B 1
C C13B 0.42413(19) 0.58787(17) 0.09344(12) 0.0348(4) Uani d P 0.08 2 B 2
H H13B 0.3951 0.6286 0.0405 0.042 Uiso calc PR 0.0786(19) 2 B 2
C C14 0.33604(18) 0.48750(16) 0.11115(12) 0.0316(4) Uani d . 1 2 . .
H H14 0.2481 0.4596 0.0711 0.038 Uiso calc R 1 2 B 1
C C15 0.31917(18) 0.39296(15) 0.47604(11) 0.0293(4) Uani d . 1 2 . .
H H15A 0.3804 0.4177 0.5405 0.035 Uiso calc R 1 2 . .
H H15B 0.3233 0.4647 0.4412 0.035 Uiso calc R 1 2 . .
C C16 0.16734(19) 0.3549(2) 0.49948(13) 0.0426(5) Uani d . 1 2 . .
H H16A 0.1039 0.3413 0.4370 0.064 Uiso calc R 1 2 . .
H H16B 0.1396 0.4193 0.5483 0.064 Uiso calc R 1 2 . .
H H16C 0.1604 0.2796 0.5283 0.064 Uiso calc R 1 2 . .
S S2 0.40317(4) 0.78265(4) 0.38140(3) 0.02374(11) Uani d . 1 2 . .
Cl Cl2 -0.11295(5) 0.38426(4) 0.27511(3) 0.03871(13) Uani d . 1 2 . .
O O3 0.17390(12) 0.80626(11) 0.12789(8) 0.0301(3) Uani d . 1 2 . .
O O4 0.37877(12) 0.66012(11) 0.41197(8) 0.0330(3) Uani d . 1 2 . .
C C17 0.27717(16) 0.77503(15) 0.27571(11) 0.0234(3) Uani d . 1 2 . .
C C18 0.15482(16) 0.68113(15) 0.24602(11) 0.0249(3) Uani d . 1 2 . .
C C19 0.09085(16) 0.58064(15) 0.28519(11) 0.0262(4) Uani d . 1 2 . .
H H19 0.1270 0.5616 0.3475 0.031 Uiso calc R 1 2 . .
C C20 -0.02740(17) 0.51006(16) 0.22934(12) 0.0288(4) Uani d . 1 2 . .
C C21 -0.08279(18) 0.53538(18) 0.13732(12) 0.0344(4) Uani d . 1 2 . .
H H21 -0.1638 0.4836 0.1013 0.041 Uiso calc R 1 2 . .
C C22 -0.02113(18) 0.63453(18) 0.09858(12) 0.0356(4) Uani d . 1 2 . .
H H22 -0.0578 0.6535 0.0364 0.043 Uiso calc R 1 2 . .
C C23 0.09697(17) 0.70541(16) 0.15460(11) 0.0281(4) Uani d . 1 2 . .
C C24 0.28570(16) 0.84678(16) 0.20190(11) 0.0254(4) Uani d . 1 2 . .
C C25 0.38173(16) 0.95328(15) 0.18337(11) 0.0244(3) Uani d . 1 2 B .
C C26 0.50607(17) 1.00255(17) 0.24596(11) 0.0305(4) Uani d . 1 2 . .
H H26 0.5304 0.9670 0.3032 0.037 Uiso calc R 1 2 B 3
C C27A 0.59358(18) 1.10291(17) 0.22457(12) 0.0321(4) Uani d P 0.9214(19) 2 B 3
H H27A 0.6781 1.1352 0.2675 0.039 Uiso calc PR 0.9214(19) 2 B 3
C C27B 0.59358(18) 1.10291(17) 0.22457(12) 0.0321(4) Uani d PD 0.08 2 B 4
F F2B 0.7032(9) 1.1542(11) 0.2920(7) 0.032(3) Uiso d PD 0.0786(19) 2 B 4
C C28 0.56134(18) 1.15759(16) 0.14231(12) 0.0322(4) Uani d . 1 2 . .
H H28 0.6217 1.2268 0.1279 0.039 Uiso calc R 1 2 B 3
C C29A 0.43791(19) 1.10749(17) 0.08194(11) 0.0315(4) Uani d PD 0.9214(19) 2 B 3
F F2A 0.40153(13) 1.15850(12) 0.00136(9) 0.0489(4) Uani d PDU 0.9214(19) 2 B 3
C C29B 0.43791(19) 1.10749(17) 0.08194(11) 0.0315(4) Uani d P 0.08 2 B 4
H H29B 0.4137 1.1440 0.0252 0.038 Uiso calc PR 0.0786(19) 2 B 4
C C30 0.34884(17) 1.00771(16) 0.09992(11) 0.0289(4) Uani d . 1 2 . .
H H30 0.2653 0.9757 0.0560 0.035 Uiso calc R 1 2 B 3
C C31 0.32775(18) 0.88245(16) 0.47356(11) 0.0300(4) Uani d . 1 2 . .
H H31A 0.3924 0.9023 0.5367 0.036 Uiso calc R 1 2 . .
H H31B 0.3216 0.9594 0.4476 0.036 Uiso calc R 1 2 . .
C C32 0.18165(19) 0.8292(2) 0.49831(13) 0.0429(5) Uani d . 1 2 . .
H H32A 0.1139 0.8195 0.4384 0.064 Uiso calc R 1 2 . .
H H32B 0.1515 0.8839 0.5539 0.064 Uiso calc R 1 2 . .
H H32C 0.1849 0.7496 0.5187 0.064 Uiso calc R 1 2 . .

loop_
_atom_site_aniso_label
_atom_site_aniso_U_11
_atom_site_aniso_U_22
_atom_site_aniso_U_33
_atom_site_aniso_U_12
_atom_site_aniso_U_13
_atom_site_aniso_U_23
Cl1 0.0380(3) 0.0344(3) 0.0567(3) -0.0087(2) -0.0048(2) 0.0149(2)
S1 0.0232(2) 0.0241(2) 0.02548(18) 0.00255(18) -0.00470(14) 0.00573(16)
O1 0.0275(6) 0.0343(7) 0.0229(5) -0.0012(5) -0.0040(4) 0.0070(5)
O2 0.0408(7) 0.0226(6) 0.0411(6) 0.0019(6) -0.0127(5) 0.0119(5)
C1 0.0205(8) 0.0241(9) 0.0239(7) 0.0019(7) -0.0016(6) 0.0025(6)
C2 0.0215(8) 0.0243(9) 0.0255(7) 0.0042(7) 0.0005(6) 0.0007(7)
C3 0.0264(8) 0.0269(9) 0.0290(7) 0.0054(8) -0.0013(6) 0.0043(7)
C4 0.0265(9) 0.0249(9) 0.0386(9) 0.0010(8) 0.0009(7) 0.0036(8)
C5 0.0275(9) 0.0344(11) 0.0363(9) -0.0016(8) -0.0065(7) -0.0022(8)
C6 0.0295(9) 0.0370(11) 0.0284(8) -0.0006(8) -0.0056(7) 0.0028(8)
C7 0.0247(8) 0.0291(9) 0.0256(7) 0.0010(8) -0.0003(6) 0.0031(7)
C8 0.0237(8) 0.0284(9) 0.0217(7) 0.0031(7) -0.0025(6) 0.0007(7)
C9 0.0249(8) 0.0276(9) 0.0215(7) 0.0036(7) 0.0031(6) 0.0026(7)
C10 0.0297(9) 0.0363(10) 0.0264(7) 0.0022(8) -0.0006(6) 0.0078(7)
C11A 0.0258(9) 0.0396(11) 0.0308(8) -0.0028(8) -0.0004(7) 0.0051(8)
C11B 0.0258(9) 0.0396(11) 0.0308(8) -0.0028(8) -0.0004(7) 0.0051(8)
C12 0.0333(9) 0.0322(10) 0.0345(8) -0.0017(8) 0.0066(7) 0.0070(8)
C13A 0.0372(10) 0.0347(11) 0.0332(8) 0.0036(9) -0.0002(7) 0.0110(8)
F1A 0.0534(8) 0.0501(8) 0.0576(8) -0.0056(7) -0.0120(6) 0.0330(7)
C13B 0.0372(10) 0.0347(11) 0.0332(8) 0.0036(9) -0.0002(7) 0.0110(8)
C14 0.0295(9) 0.0328(10) 0.0305(8) 0.0018(8) -0.0049(7) 0.0057(8)
C15 0.0364(9) 0.0222(9) 0.0272(7) 0.0036(8) -0.0045(6) 0.0015(7)
C16 0.0401(10) 0.0538(14) 0.0330(9) 0.0109(10) 0.0054(8) 0.0005(9)
S2 0.0216(2) 0.0232(2) 0.02581(18) 0.00206(17) -0.00403(14) 0.00636(16)
Cl2 0.0344(2) 0.0282(2) 0.0503(3) -0.0054(2) -0.00282(19) 0.0093(2)
O3 0.0279(6) 0.0360(7) 0.0233(5) -0.0045(6) -0.0051(4) 0.0084(5)
O4 0.0357(7) 0.0216(6) 0.0410(6) 0.0048(6) -0.0089(5) 0.0084(5)
C17 0.0208(8) 0.0243(9) 0.0233(7) 0.0010(7) -0.0019(6) 0.0025(6)
C18 0.0223(8) 0.0271(9) 0.0235(7) 0.0027(7) -0.0002(6) 0.0005(7)
C19 0.0245(8) 0.0245(9) 0.0285(7) 0.0020(7) 0.0012(6) 0.0037(7)
C20 0.0254(8) 0.0253(9) 0.0334(8) -0.0005(8) 0.0026(6) 0.0018(7)
C21 0.0279(9) 0.0379(11) 0.0314(8) -0.0052(8) -0.0046(7) -0.0002(8)
C22 0.0317(9) 0.0431(12) 0.0276(8) -0.0041(9) -0.0071(7) 0.0064(8)
C23 0.0264(8) 0.0306(10) 0.0248(7) -0.0022(8) -0.0007(6) 0.0048(7)
C24 0.0220(8) 0.0302(9) 0.0219(7) 0.0025(7) -0.0012(6) 0.0015(7)
C25 0.0245(8) 0.0261(9) 0.0218(7) 0.0036(7) 0.0028(6) 0.0023(7)
C26 0.0300(9) 0.0350(10) 0.0250(7) 0.0001(8) -0.0014(6) 0.0069(7)
C27A 0.0273(9) 0.0352(11) 0.0301(8) -0.0023(8) -0.0027(7) 0.0030(8)
C27B 0.0273(9) 0.0352(11) 0.0301(8) -0.0023(8) -0.0027(7) 0.0030(8)
C28 0.0331(9) 0.0281(10) 0.0347(8) -0.0006(8) 0.0087(7) 0.0065(8)
C29A 0.0356(10) 0.0327(10) 0.0278(8) 0.0057(8) 0.0020(7) 0.0101(7)
F2A 0.0538(8) 0.0487(8) 0.0449(6) -0.0046(6) -0.0063(5) 0.0272(6)
C29B 0.0356(10) 0.0327(10) 0.0278(8) 0.0057(8) 0.0020(7) 0.0101(7)
C30 0.0285(9) 0.0313(10) 0.0261(7) 0.0028(8) -0.0013(6) 0.0055(7)
C31 0.0354(9) 0.0245(9) 0.0271(7) 0.0049(8) -0.0062(6) -0.0011(7)
C32 0.0381(10) 0.0522(13) 0.0365(9) 0.0083(10) 0.0069(8) -0.0015(9)

loop_
_atom_type_symbol
_atom_type_description
_atom_type_scat_dispersion_real
_atom_type_scat_dispersion_imag
_atom_type_scat_source
C C 0.0033 0.0016 'International Tables Vol C Tables 4.2.6.8 and 6.1.1.4'
H H 0.0000 0.0000 'International Tables Vol C Tables 4.2.6.8 and 6.1.1.4'
O O 0.0106 0.0060 'International Tables Vol C Tables 4.2.6.8 and 6.1.1.4'
F F 0.0171 0.0103 'International Tables Vol C Tables 4.2.6.8 and 6.1.1.4'
S S 0.1246 0.1234 'International Tables Vol C Tables 4.2.6.8 and 6.1.1.4'
Cl Cl 0.1484 0.1585 'International Tables Vol C Tables 4.2.6.8 and 6.1.1.4'

loop_
_geom_angle_atom_site_label_1
_geom_angle_atom_site_label_2
_geom_angle_atom_site_label_3
_geom_angle_site_symmetry_3
_geom_angle
O2 S1 C1 . 105.42(7)
O2 S1 C15 . 106.75(8)
C1 S1 C15 . 99.12(7)
O2 S1 O4 2_666 81.93(5)
C1 S1 O4 2_666 172.64(6)
C15 S1 O4 2_666 78.70(5)
C7 O1 C8 . 106.76(12)
C8 C1 C2 . 107.21(13)
C8 C1 S1 . 127.12(13)
C2 C1 S1 . 125.44(12)
C7 C2 C3 . 118.94(14)
C7 C2 C1 . 104.89(14)
C3 C2 C1 . 136.17(14)
C4 C3 C2 . 117.18(14)
C4 C3 H3 . 121.4
C2 C3 H3 . 121.4
C3 C4 C5 . 122.81(16)
C3 C4 Cl1 . 119.26(13)
C5 C4 Cl1 . 117.91(13)
C6 C5 C4 . 120.26(16)
C6 C5 H5 . 119.9
C4 C5 H5 . 119.9
C5 C6 C7 . 116.70(15)
C5 C6 H6 . 121.7
C7 C6 H6 . 121.7
O1 C7 C6 . 124.97(14)
O1 C7 C2 . 110.93(13)
C6 C7 C2 . 124.10(16)
C1 C8 O1 . 110.19(14)
C1 C8 C9 . 135.22(14)
O1 C8 C9 . 114.56(13)
C10 C9 C14 . 118.43(16)
C10 C9 C8 . 122.51(14)
C14 C9 C8 . 119.05(15)
C11A C10 C9 . 120.21(15)
C11A C10 H10 . 119.9
C9 C10 H10 . 119.9
C10 C11A C12 . 121.57(16)
C10 C11A H11 . 119.2
C12 C11A H11 . 119.2
C13A C12 C11A . 117.11(17)
C13A C12 H12 . 121.4
C11A C12 H12 . 121.4
F1A C13A C14 . 117.61(15)
F1A C13A C12 . 119.02(17)
C14 C13A C12 . 123.35(16)
C13A C14 C9 . 119.32(16)
C13A C14 H14 . 120.3
C9 C14 H14 . 120.3
C16 C15 S1 . 113.45(12)
C16 C15 H15A . 108.9
S1 C15 H15A . 108.9
C16 C15 H15B . 108.9
S1 C15 H15B . 108.9
H15A C15 H15B . 107.7
C15 C16 H16A . 109.5
C15 C16 H16B . 109.5
H16A C16 H16B . 109.5
C15 C16 H16C . 109.5
H16A C16 H16C . 109.5
H16B C16 H16C . 109.5
O4 S2 C17 . 105.65(7)
O4 S2 C31 . 106.46(8)
C17 S2 C31 . 98.92(7)
O4 S2 O2 2_666 83.93(5)
C17 S2 O2 2_666 170.27(6)
C31 S2 O2 2_666 79.57(6)
C23 O3 C24 . 106.83(12)
C24 C17 C18 . 107.22(13)
C24 C17 S2 . 127.16(13)
C18 C17 S2 . 125.23(12)
C23 C18 C19 . 119.15(14)
C23 C18 C17 . 104.89(14)
C19 C18 C17 . 135.95(14)
C20 C19 C18 . 117.03(14)
C20 C19 H19 . 121.5
C18 C19 H19 . 121.5
C19 C20 C21 . 122.87(16)
C19 C20 Cl2 . 119.11(13)
C21 C20 Cl2 . 118.02(13)
C22 C21 C20 . 120.49(15)
C22 C21 H21 . 119.8
C20 C21 H21 . 119.8
C21 C22 C23 . 116.67(15)
C21 C22 H22 . 121.7
C23 C22 H22 . 121.7
O3 C23 C22 . 125.29(14)
O3 C23 C18 . 110.92(14)
C22 C23 C18 . 123.78(16)
C17 C24 O3 . 110.12(14)
C17 C24 C25 . 135.92(14)
O3 C24 C25 . 113.97(13)
C30 C25 C26 . 118.65(16)
C30 C25 C24 . 118.94(14)
C26 C25 C24 . 122.41(14)
C27A C26 C25 . 120.02(15)
C27A C26 H26 . 120.0
C25 C26 H26 . 120.0
C26 C27A C28 . 121.64(16)
C26 C27A H27A . 119.2
C28 C27A H27A . 119.2
C29A C28 C27A . 117.21(17)
C29A C28 H28 . 121.4
C27A C28 H28 . 121.4
F2A C29A C30 . 117.67(15)
F2A C29A C28 . 119.27(16)
C30 C29A C28 . 123.06(15)
C29A C30 C25 . 119.42(15)
C29A C30 H30 . 120.3
C25 C30 H30 . 120.3
C32 C31 S2 . 113.71(12)
C32 C31 H31A . 108.8
S2 C31 H31A . 108.8
C32 C31 H31B . 108.8
S2 C31 H31B . 108.8
H31A C31 H31B . 107.7
C31 C32 H32A . 109.5
C31 C32 H32B . 109.5
H32A C32 H32B . 109.5
C31 C32 H32C . 109.5
H32A C32 H32C . 109.5
H32B C32 H32C . 109.5

loop_
_geom_bond_atom_site_label_1
_geom_bond_atom_site_label_2
_geom_bond_site_symmetry_2
_geom_bond_distance
Cl1 C4 . 1.7403(18)
S1 O2 . 1.4909(12)
S1 C1 . 1.7818(14)
S1 C15 . 1.8003(16)
S1 O4 2_666 3.1898(11)
O1 C7 . 1.368(2)
O1 C8 . 1.3827(17)
C1 C8 . 1.367(2)
C1 C2 . 1.445(2)
C2 C7 . 1.392(2)
C2 C3 . 1.394(2)
C3 C4 . 1.382(2)
C3 H3 . 0.9500
C4 C5 . 1.400(2)
C5 C6 . 1.373(3)
C5 H5 . 0.9500
C6 C7 . 1.380(2)
C6 H6 . 0.9500
C8 C9 . 1.457(2)
C9 C10 . 1.396(2)
C9 C14 . 1.398(2)
C10 C11A . 1.381(2)
C10 H10 . 0.9500
C11A C12 . 1.382(2)
C11A H11 . 0.9500
C12 C13A . 1.375(2)
C12 H12 . 0.9500
C13A F1A . 1.3511(18)
C13A C14 . 1.366(2)
C14 H14 . 0.9500
C15 C16 . 1.517(2)
C15 H15A . 0.9900
C15 H15B . 0.9900
C16 H16A . 0.9800
C16 H16B . 0.9800
C16 H16C . 0.9800
S2 O4 . 1.4882(12)
S2 C17 . 1.7818(14)
S2 C31 . 1.8018(16)
S2 O2 2_666 3.1361(11)
Cl2 C20 . 1.7420(18)
O3 C23 . 1.366(2)
O3 C24 . 1.3828(17)
C17 C24 . 1.368(2)
C17 C18 . 1.444(2)
C18 C23 . 1.394(2)
C18 C19 . 1.395(2)
C19 C20 . 1.381(2)
C19 H19 . 0.9500
C20 C21 . 1.397(2)
C21 C22 . 1.372(3)
C21 H21 . 0.9500
C22 C23 . 1.383(2)
C22 H22 . 0.9500
C24 C25 . 1.460(2)
C25 C30 . 1.395(2)
C25 C26 . 1.398(2)
C26 C27A . 1.380(2)
C26 H26 . 0.9500
C27A C28 . 1.382(2)
C27A H27A . 0.9500
C28 C29A . 1.379(2)
C28 H28 . 0.9500
C29A F2A . 1.3483(17)
C29A C30 . 1.367(2)
C30 H30 . 0.9500
C31 C32 . 1.513(2)
C31 H31A . 0.9900
C31 H31B . 0.9900
C32 H32A . 0.9800
C32 H32B . 0.9800
C32 H32C . 0.9800

loop_
_geom_hbond_atom_site_label_D
_geom_hbond_atom_site_label_H
_geom_hbond_atom_site_label_A
_geom_hbond_site_symmetry_A
_geom_hbond_distance_DH
_geom_hbond_distance_HA
_geom_hbond_distance_DA
_geom_hbond_angle_DHA
C15 H15B O4 . 0.99 2.28 3.233(2) 160
C31 H31B O2 1_565 0.99 2.26 3.211(2) 160

loop_
_geom_torsion_atom_site_label_1
_geom_torsion_atom_site_label_2
_geom_torsion_atom_site_label_3
_geom_torsion_atom_site_label_4
_geom_torsion_site_symmetry_1
_geom_torsion
O2 S1 C1 C8 . -163.19(14)
C15 S1 C1 C8 . 86.50(16)
O2 S1 C1 C2 . 10.59(15)
C15 S1 C1 C2 . -99.72(14)
C8 C1 C2 C7 . -0.25(17)
S1 C1 C2 C7 . -175.06(12)
C8 C1 C2 C3 . -179.73(17)
S1 C1 C2 C3 . 5.5(3)
C7 C2 C3 C4 . 0.4(2)
C1 C2 C3 C4 . 179.85(17)
C2 C3 C4 C5 . 0.6(2)
C2 C3 C4 Cl1 . -178.21(12)
C3 C4 C5 C6 . -1.0(3)
Cl1 C4 C5 C6 . 177.79(14)
C4 C5 C6 C7 . 0.4(3)
C8 O1 C7 C6 . -178.81(16)
C8 O1 C7 C2 . 1.10(17)
C5 C6 C7 O1 . -179.50(15)
C5 C6 C7 C2 . 0.6(3)
C3 C2 C7 O1 . 179.06(13)
C1 C2 C7 O1 . -0.53(17)
C3 C2 C7 C6 . -1.0(2)
C1 C2 C7 C6 . 179.38(16)
C2 C1 C8 O1 . 0.93(18)
S1 C1 C8 O1 . 175.63(11)
C2 C1 C8 C9 . 178.96(17)
S1 C1 C8 C9 . -6.3(3)
C7 O1 C8 C1 . -1.25(17)
C7 O1 C8 C9 . -179.72(13)
C1 C8 C9 C10 . 15.5(3)
O1 C8 C9 C10 . -166.56(14)
C1 C8 C9 C14 . -163.57(18)
O1 C8 C9 C14 . 14.4(2)
C14 C9 C10 C11A . 0.7(2)
C8 C9 C10 C11A . -178.31(15)
C9 C10 C11A C12 . -0.3(3)
C10 C11A C12 C13A . -0.2(3)
C11A C12 C13A F1A . 178.81(16)
C11A C12 C13A C14 . 0.3(3)
F1A C13A C14 C9 . -178.42(15)
C12 C13A C14 C9 . 0.1(3)
C10 C9 C14 C13A . -0.6(2)
C8 C9 C14 C13A . 178.48(15)
O2 S1 C15 C16 . -46.90(13)
C1 S1 C15 C16 . 62.34(13)
O4 S1 C15 C16 2_666 -124.80(12)
O4 S2 C17 C24 . -156.94(14)
C31 S2 C17 C24 . 93.07(15)
O4 S2 C17 C18 . 15.04(15)
C31 S2 C17 C18 . -94.95(14)
C24 C17 C18 C23 . -0.64(17)
S2 C17 C18 C23 . -173.96(12)
C24 C17 C18 C19 . 178.21(17)
S2 C17 C18 C19 . 4.9(3)
C23 C18 C19 C20 . 0.4(2)
C17 C18 C19 C20 . -178.33(17)
C18 C19 C20 C21 . 0.2(2)
C18 C19 C20 Cl2 . -179.33(12)
C19 C20 C21 C22 . -0.7(3)
Cl2 C20 C21 C22 . 178.87(14)
C20 C21 C22 C23 . 0.5(3)
C24 O3 C23 C22 . -177.52(16)
C24 O3 C23 C18 . 1.39(18)
C21 C22 C23 O3 . 178.95(16)
C21 C22 C23 C18 . 0.2(3)
C19 C18 C23 O3 . -179.56(13)
C17 C18 C23 O3 . -0.47(18)
C19 C18 C23 C22 . -0.6(3)
C17 C18 C23 C22 . 178.46(16)
C18 C17 C24 O3 . 1.52(17)
S2 C17 C24 O3 . 174.67(11)
C18 C17 C24 C25 . -178.78(17)
S2 C17 C24 C25 . -5.6(3)
C23 O3 C24 C17 . -1.81(17)
C23 O3 C24 C25 . 178.42(13)
C17 C24 C25 C30 . -175.60(17)
O3 C24 C25 C30 . 4.1(2)
C17 C24 C25 C26 . 4.7(3)
O3 C24 C25 C26 . -175.58(14)
C30 C25 C26 C27A . -0.1(2)
C24 C25 C26 C27A . 179.58(15)
C25 C26 C27A C28 . 0.4(3)
C26 C27A C28 C29A . -0.2(3)
C27A C28 C29A F2A . 179.40(16)
C27A C28 C29A C30 . -0.3(3)
F2A C29A C30 C25 . -179.12(14)
C28 C29A C30 C25 . 0.6(3)
C26 C25 C30 C29A . -0.4(2)
C24 C25 C30 C29A . 179.94(15)
O4 S2 C31 C32 . -45.51(14)
C17 S2 C31 C32 . 63.82(14)
O2 S2 C31 C32 2_666 -125.93(13)
